data_4515089
loop_
_publ_author_name
'Sherstobitova, Tatiana'
'Maryunina, Kseniya'
'Tolstikov, Svyatoslav'
'Letyagin, Gleb'
'Romanenko, Galina'
'Nishihara, Sadafumi'
'Inoue, Katsuya'

_publ_section_title
;
 Ligand Structure Effects on Molecular Assembly and Magnetic Properties of
 Copper(II) Complexes with 3-Pyridyl-Substituted Nitronyl Nitroxide
 Derivatives
;
_journal_issue 17
_journal_name_full 'ACS Omega'
_journal_page_first 17160
_journal_paper_doi 10.1021/acsomega.9b01575
_journal_volume 4
_journal_year 2019
_chemical_formula_sum 'C23 H20 Cu F12 N3 O6'
_chemical_formula_weight 725.96
_space_group_crystal_system orthorhombic
_space_group_IT_number 33
_space_group_name_Hall 'P 2c -2n'
_space_group_name_H-M_alt 'P n a 21'
_symmetry_space_group_name_Hall 'P 2c -2n'
_symmetry_space_group_name_H-M 'P n a 21'
_atom_sites_solution_hydrogens geom
_audit_creation_method SHELXL-2018/3
_cell_angle_alpha 90
_cell_angle_beta 90
_cell_angle_gamma 90
_cell_formula_units_Z 8
_cell_length_a 19.826(5)
_cell_length_b 7.2390(18)
_cell_length_c 41.110(10)
_cell_measurement_reflns_used 9266
_cell_measurement_temperature 296(2)
_cell_measurement_theta_max 21.34
_cell_measurement_theta_min 2.85
_cell_volume 5900(3)
_computing_cell_refinement 'Bruker SAINT'
_computing_data_collection 'Bruker APEX2'
_computing_data_reduction 'Bruker SAINT'
_computing_molecular_graphics 'Bruker SHELXTL'
_computing_publication_material 'Bruker SHELXTL'
_computing_structure_refinement 'SHELXL-2018/3 (Sheldrick, 2018)'
_computing_structure_solution 'SHELXT 2018/2 (Sheldrick, 2018)'
_diffrn_ambient_temperature 296(2)
_diffrn_measured_fraction_theta_full 0.999
_diffrn_measured_fraction_theta_max 0.996
_diffrn_measurement_device_type 'Bruker APEX-II CCD'
_diffrn_measurement_method '\f and \w scans'
_diffrn_radiation_type MoK\a
_diffrn_radiation_wavelength 0.71073
_diffrn_reflns_av_R_equivalents 0.1377
_diffrn_reflns_av_unetI/netI 0.0884
_diffrn_reflns_Laue_measured_fraction_full 0.999
_diffrn_reflns_Laue_measured_fraction_max 0.996
_diffrn_reflns_limit_h_max 26
_diffrn_reflns_limit_h_min -25
_diffrn_reflns_limit_k_max 9
_diffrn_reflns_limit_k_min -9
_diffrn_reflns_limit_l_max 54
_diffrn_reflns_limit_l_min -54
_diffrn_reflns_number 196651
_diffrn_reflns_point_group_measured_fraction_full 0.999
_diffrn_reflns_point_group_measured_fraction_max 0.993
_diffrn_reflns_theta_full 25.242
_diffrn_reflns_theta_max 28.337
_diffrn_reflns_theta_min 2.855
_exptl_absorpt_coefficient_mu 0.858
_exptl_absorpt_correction_T_max 0.9665
_exptl_absorpt_correction_T_min 0.8077
_exptl_absorpt_correction_type multi-scan
_exptl_absorpt_process_details sadabs
_exptl_crystal_colour green
_exptl_crystal_density_diffrn 1.635
_exptl_crystal_description prism
_exptl_crystal_F_000 2912
_exptl_crystal_size_max 0.260
_exptl_crystal_size_mid 0.180
_exptl_crystal_size_min 0.040
_refine_diff_density_max 1.371
_refine_diff_density_min -0.391
_refine_diff_density_rms 0.076
_refine_ls_abs_structure_details
; 
 Refined as an inversion twin. 
;
_refine_ls_abs_structure_Flack 0.26(3)
_refine_ls_extinction_method none
_refine_ls_goodness_of_fit_ref 1.026
_refine_ls_hydrogen_treatment constr
_refine_ls_matrix_type full
_refine_ls_number_parameters 828
_refine_ls_number_reflns 14623
_refine_ls_number_restraints 16
_refine_ls_restrained_S_all 1.026
_refine_ls_R_factor_all 0.1763
_refine_ls_R_factor_gt 0.0783
_refine_ls_shift/su_max 0.002
_refine_ls_shift/su_mean 0.000
_refine_ls_structure_factor_coef Fsqd
_refine_ls_weighting_details 'w=1/[\s^2^(Fo^2^)+(0.0843P)^2^+5.4110P] where P=(Fo^2^+2Fc^2^)/3'
_refine_ls_weighting_scheme calc
_refine_ls_wR_factor_gt 0.1552
_refine_ls_wR_factor_ref 0.1933
_reflns_Friedel_coverage 0.968
_reflns_Friedel_fraction_full 0.999
_reflns_Friedel_fraction_max 0.990
_reflns_number_gt 7551
_reflns_number_total 14623
_reflns_threshold_expression 'I > 2\s(I)'
_cod_data_source_file 1916616-rev.cif
_cod_data_source_block fff_a
_cod_original_cell_volume 5900(2)
_cod_database_code 4515089
_shelx_shelxl_version_number 2018/3
_shelx_space_group_comment
; 
The symmetry employed for this shelxl refinement is uniquely defined 
by the following loop, which should always be used as a source of 
symmetry information in preference to the above space-group names. 
They are only intended as comments. 
;
_shelx_estimated_absorpt_t_min 0.808
_shelx_estimated_absorpt_t_max 0.966

loop_
_space_group_symop_operation_xyz
'x, y, z'
'-x, -y, z+1/2'
'x+1/2, -y+1/2, z'
'-x+1/2, y+1/2, z+1/2'

loop_
_atom_site_label
_atom_site_type_symbol
_atom_site_fract_x
_atom_site_fract_y
_atom_site_fract_z
_atom_site_U_iso_or_equiv
_atom_site_adp_type
_atom_site_occupancy
_atom_site_site_symmetry_order
_atom_site_calc_flag
_atom_site_refinement_flags_posn
_atom_site_refinement_flags_adp
_atom_site_refinement_flags_occupancy
_atom_site_disorder_assembly
_atom_site_disorder_group
Cu1 Cu 0.99615(6) -0.03020(18) 0.88740(3) 0.0544(3) Uani 1 1 d . . . . .
O1 O 0.9077(3) -0.1382(12) 0.88215(19) 0.070(2) Uani 1 1 d . . . . .
C1 C 0.8029(8) -0.236(3) 0.8961(5) 0.120(9) Uani 1 1 d D . . . .
F1 F 0.7697(6) -0.181(2) 0.8694(3) 0.139(4) Uani 1 1 d D . . . .
F2 F 0.7531(5) -0.2425(15) 0.9185(3) 0.134(5) Uani 1 1 d D . . . .
F3 F 0.8171(5) -0.4053(15) 0.8879(3) 0.114(3) Uani 1 1 d D . . . .
C2 C 0.8613(6) -0.1163(19) 0.9026(3) 0.065(3) Uani 1 1 d . . . . .
C3 C 0.8562(6) 0.0091(19) 0.9274(3) 0.069(4) Uani 1 1 d . . . . .
H3A H 0.818314 0.007035 0.940725 0.083 Uiso 1 1 calc R U . . .
C4 C 0.9062(6) 0.1393(19) 0.9331(3) 0.064(3) Uani 1 1 d . . . . .
C5 C 0.8981(8) 0.270(3) 0.9624(7) 0.126(10) Uani 1 1 d . . . . .
F4 F 0.8402(7) 0.275(3) 0.9734(5) 0.230(11) Uani 1 1 d . . . . .
F5 F 0.9413(7) 0.2623(18) 0.9817(3) 0.136(5) Uani 1 1 d . . . . .
F6 F 0.9078(10) 0.4403(19) 0.9491(3) 0.182(7) Uani 1 1 d . . . . .
O2 O 0.9605(4) 0.1509(12) 0.9179(2) 0.071(2) Uani 1 1 d . . . . .
O3 O 1.0321(6) -0.2109(14) 0.9255(3) 0.075(3) Uani 1 1 d . . . . .
C6 C 1.0827(13) -0.268(3) 0.9757(5) 0.129(9) Uiso 1 1 d D . . . .
F7 F 1.1465(13) -0.332(4) 0.9793(9) 0.144(9) Uani 0.5 1 d D . P A 1
F8 F 1.068(3) -0.164(4) 0.9999(7) 0.159(12) Uani 0.5 1 d D . P A 1
F9 F 1.0415(16) -0.395(4) 0.9808(7) 0.132(11) Uani 0.5 1 d D . P A 1
F7X F 1.133(2) -0.213(5) 0.9964(5) 0.142(10) Uani 0.5 1 d . . P A 2
F8X F 1.076(3) -0.439(4) 0.9685(7) 0.159(12) Uani 0.5 1 d D . P A 2
F9X F 1.0325(17) -0.207(8) 0.9957(8) 0.21(3) Uani 0.5 1 d D . P A 2
C7 C 1.0747(6) -0.1523(18) 0.9451(3) 0.062(3) Uani 1 1 d D . . . .
C8 C 1.1171(6) -0.0008(18) 0.9413(3) 0.066(3) Uani 1 1 d . . . . .
H8A H 1.147111 0.027013 0.957949 0.079 Uiso 1 1 calc R U . . .
C9 C 1.1168(5) 0.1112(16) 0.9137(3) 0.050(3) Uani 1 1 d . . . . .
C10 C 1.1653(8) 0.271(2) 0.9135(4) 0.077(5) Uani 1 1 d D . . . .
F10 F 1.1987(6) 0.3022(18) 0.9409(3) 0.132(4) Uani 1 1 d D . . . .
F11 F 1.1375(7) 0.4214(16) 0.9038(4) 0.187(8) Uani 1 1 d D . . . .
F12 F 1.2122(8) 0.239(2) 0.8924(4) 0.189(8) Uani 1 1 d D . . . .
O4 O 1.0810(4) 0.1039(10) 0.88890(19) 0.0600(18) Uani 1 1 d . . . . .
O1R O 1.1113(4) -0.2294(11) 0.7310(2) 0.058(3) Uani 1 1 d . . . . .
N2R N 1.0524(4) -0.1593(10) 0.73155(19) 0.0403(19) Uani 1 1 d . . . . .
C3R C 1.0154(5) -0.1088(13) 0.7002(2) 0.040(2) Uani 1 1 d . . . . .
C4R C 1.0625(5) -0.0229(15) 0.6766(3) 0.054(3) Uani 1 1 d . . . . .
H4RA H 1.038496 0.008043 0.657066 0.080 Uiso 1 1 calc R U . . .
H4RB H 1.081397 0.087180 0.685909 0.080 Uiso 1 1 calc R U . . .
H4RC H 1.098034 -0.108249 0.671571 0.080 Uiso 1 1 calc R U . . .
C5R C 0.9857(6) -0.2912(18) 0.6878(3) 0.055(3) Uani 1 1 d . . . . .
H5RA H 0.955728 -0.341075 0.703902 0.083 Uiso 1 1 calc R U . . .
H5RB H 0.961354 -0.269380 0.668021 0.083 Uiso 1 1 calc R U . . .
H5RC H 1.021594 -0.377343 0.683793 0.083 Uiso 1 1 calc R U . . .
C6R C 0.9594(4) 0.0154(12) 0.7140(2) 0.040(2) Uani 1 1 d . . . . .
C7R C 0.8903(5) 0.0074(18) 0.6979(3) 0.059(3) Uani 1 1 d . . . . .
H7RA H 0.893514 0.054268 0.676069 0.089 Uiso 1 1 calc R U . . .
H7RB H 0.874878 -0.118226 0.697301 0.089 Uiso 1 1 calc R U . . .
H7RC H 0.859019 0.081191 0.710053 0.089 Uiso 1 1 calc R U . . .
C8R C 0.9818(7) 0.2189(15) 0.7181(4) 0.053(3) Uani 1 1 d . . . . .
H8RA H 0.986558 0.275257 0.697099 0.079 Uiso 1 1 calc R U . . .
H8RB H 0.948585 0.284750 0.730505 0.079 Uiso 1 1 calc R U . . .
H8RC H 1.024313 0.222807 0.729307 0.079 Uiso 1 1 calc R U . . .
N9R N 0.9536(3) -0.0585(10) 0.74815(18) 0.0372(18) Uani 1 1 d . . . . .
O10R O 0.9016(3) -0.0323(10) 0.76576(17) 0.0491(17) Uani 1 1 d . . . . .
C11R C 1.0108(4) -0.1413(11) 0.7572(2) 0.034(2) Uani 1 1 d . . . . .
C12R C 1.0263(6) -0.2101(17) 0.7903(3) 0.040(3) Uani 1 1 d . . . . .
C13R C 1.0561(5) -0.3821(15) 0.7944(3) 0.045(2) Uani 1 1 d . . . . .
H13A H 1.068378 -0.451298 0.776330 0.053 Uiso 1 1 calc R U . . .
C14R C 1.0674(6) -0.4494(14) 0.8246(3) 0.059(3) Uani 1 1 d . . . . .
H14A H 1.086801 -0.565514 0.827224 0.070 Uiso 1 1 calc R U . . .
C15R C 1.0508(6) -0.3492(17) 0.8509(3) 0.059(3) Uani 1 1 d . . . . .
H15A H 1.056143 -0.398927 0.871565 0.071 Uiso 1 1 calc R U . . .
N16R N 1.0246(5) -0.1649(14) 0.8471(2) 0.050(2) Uani 1 1 d . . . . .
C17R C 1.0139(5) -0.0989(12) 0.8181(2) 0.039(2) Uani 1 1 d . . . . .
C18R C 0.9896(6) 0.0913(15) 0.8169(3) 0.057(3) Uani 1 1 d . . . . .
H18A H 0.983218 0.127638 0.794683 0.086 Uiso 1 1 calc R U . . .
H18B H 0.947522 0.100202 0.828366 0.086 Uiso 1 1 calc R U . . .
H18C H 1.022153 0.171318 0.826970 0.086 Uiso 1 1 calc R U . . .
Cu2 Cu 0.75102(6) 0.46756(17) 0.61001(3) 0.0529(3) Uani 1 1 d . . . . .
O5 O 0.6665(3) 0.6008(11) 0.6090(2) 0.0614(19) Uani 1 1 d . . . . .
C11 C 0.5771(7) 0.7637(15) 0.5854(3) 0.050(4) Uani 1 1 d . . . . .
F13 F 0.6047(6) 0.9185(17) 0.5942(4) 0.188(7) Uani 1 1 d . . . . .
F14 F 0.5493(6) 0.8042(18) 0.5591(3) 0.132(4) Uani 1 1 d . . . . .
F15 F 0.5294(5) 0.7378(13) 0.6052(3) 0.121(4) Uani 1 1 d . . . . .
C12 C 0.6286(5) 0.6100(18) 0.5832(3) 0.052(3) Uani 1 1 d . . . . .
C13 C 0.6287(6) 0.4992(18) 0.5570(3) 0.069(3) Uani 1 1 d . . . . .
H13B H 0.598823 0.525939 0.540199 0.083 Uiso 1 1 calc R U . . .
C14 C 0.6714(7) 0.345(2) 0.5534(3) 0.069(3) Uani 1 1 d . . . . .
C15 C 0.6629(11) 0.2443(18) 0.5208(3) 0.077(5) Uani 1 1 d . . . . .
F16 F 0.7081(11) 0.279(3) 0.5000(4) 0.207(9) Uani 1 1 d . . . . .
F17 F 0.6803(11) 0.066(2) 0.5239(3) 0.218(8) Uani 1 1 d . . . . .
F18 F 0.6092(8) 0.244(2) 0.5099(4) 0.229(11) Uani 1 1 d . . . . .
O6 O 0.7153(5) 0.2872(14) 0.5716(3) 0.073(3) Uani 1 1 d . . . . .
O7 O 0.7852(4) 0.6479(12) 0.5795(2) 0.070(2) Uani 1 1 d . . . . .
C16 C 0.8491(8) 0.774(3) 0.5383(3) 0.090(6) Uani 1 1 d D . . . .
F19 F 0.8399(9) 0.9407(19) 0.5488(4) 0.186(7) Uani 1 1 d D . . . .
F20 F 0.9065(6) 0.7676(17) 0.5222(3) 0.153(6) Uani 1 1 d D . . . .
F21 F 0.8024(8) 0.762(2) 0.5152(3) 0.178(7) Uani 1 1 d D . . . .
C17 C 0.8397(6) 0.6304(17) 0.5642(3) 0.058(3) Uani 1 1 d . . . . .
C18 C 0.8897(6) 0.5020(19) 0.5689(3) 0.068(3) Uani 1 1 d . . . . .
H18D H 0.925846 0.496986 0.554434 0.081 Uiso 1 1 calc R U . . .
C19 C 0.8871(5) 0.3815(16) 0.5944(3) 0.055(3) Uani 1 1 d . . . . .
C20 C 0.9498(8) 0.2546(18) 0.6012(4) 0.067(4) Uani 1 1 d . . . . .
F22 F 0.9272(5) 0.0905(14) 0.6085(3) 0.133(4) Uani 1 1 d . . . . .
F23 F 0.9822(5) 0.322(2) 0.6263(3) 0.141(4) Uani 1 1 d . . . . .
F24 F 0.9847(7) 0.242(2) 0.5761(3) 0.179(8) Uani 1 1 d . . . . .
O8 O 0.8402(4) 0.3558(12) 0.61403(19) 0.071(2) Uani 1 1 d . . . . .
O1S O 0.8466(3) 0.4667(10) 0.73200(18) 0.0526(18) Uani 1 1 d . . . . .
N2S N 0.7938(3) 0.4404(10) 0.74949(19) 0.0368(17) Uani 1 1 d . . . . .
C3S C 0.7886(4) 0.5161(12) 0.7837(2) 0.037(2) Uani 1 1 d . . . . .
C4S C 0.8560(5) 0.5041(17) 0.8006(3) 0.062(3) Uani 1 1 d . . . . .
H4SA H 0.851967 0.552610 0.822278 0.094 Uiso 1 1 calc R U . . .
H4SB H 0.870155 0.377399 0.801654 0.094 Uiso 1 1 calc R U . . .
H4SC H 0.888786 0.574703 0.788756 0.094 Uiso 1 1 calc R U . . .
C5S C 0.7634(6) 0.7146(16) 0.7802(4) 0.051(3) Uani 1 1 d . . . . .
H5SA H 0.720545 0.714553 0.769257 0.076 Uiso 1 1 calc R U . . .
H5SB H 0.758463 0.768935 0.801321 0.076 Uiso 1 1 calc R U . . .
H5SC H 0.795260 0.784884 0.767685 0.076 Uiso 1 1 calc R U . . .
C6S C 0.7338(4) 0.3811(13) 0.7976(2) 0.038(2) Uani 1 1 d . . . . .
C7S C 0.7593(6) 0.201(2) 0.8105(3) 0.068(4) Uani 1 1 d . . . . .
H7SA H 0.783583 0.222184 0.830410 0.103 Uiso 1 1 calc R U . . .
H7SB H 0.721931 0.120113 0.814691 0.103 Uiso 1 1 calc R U . . .
H7SC H 0.788833 0.145269 0.794852 0.103 Uiso 1 1 calc R U . . .
C8S C 0.6841(5) 0.4744(14) 0.8217(2) 0.047(2) Uani 1 1 d . . . . .
H8SA H 0.668637 0.589229 0.812700 0.071 Uiso 1 1 calc R U . . .
H8SB H 0.646200 0.394335 0.825322 0.071 Uiso 1 1 calc R U . . .
H8SC H 0.706621 0.497228 0.841960 0.071 Uiso 1 1 calc R U . . .
N9S N 0.6962(3) 0.3367(10) 0.76639(18) 0.0368(18) Uani 1 1 d . . . . .
O10S O 0.6360(4) 0.2693(10) 0.7659(2) 0.048(2) Uani 1 1 d . . . . .
C11S C 0.7359(4) 0.3592(12) 0.7397(2) 0.037(2) Uani 1 1 d . . . . .
C12S C 0.7202(5) 0.2916(16) 0.7077(3) 0.034(2) Uani 1 1 d . . . . .
C13S C 0.6938(5) 0.1173(14) 0.7037(3) 0.047(3) Uani 1 1 d . . . . .
H13C H 0.685397 0.043679 0.721802 0.056 Uiso 1 1 calc R U . . .
C14S C 0.6799(5) 0.0518(14) 0.6730(3) 0.052(3) Uani 1 1 d . . . . .
H14B H 0.658066 -0.060358 0.669742 0.063 Uiso 1 1 calc R U . . .
C15S C 0.7008(6) 0.1653(17) 0.6467(3) 0.053(3) Uani 1 1 d . . . . .
H15B H 0.697660 0.116727 0.625765 0.064 Uiso 1 1 calc R U . . .
N16S N 0.7224(4) 0.3219(12) 0.6496(2) 0.039(2) Uani 1 1 d . . . . .
C17S C 0.7344(4) 0.3955(13) 0.6799(3) 0.039(2) Uani 1 1 d . . . . .
C18S C 0.7581(6) 0.5957(13) 0.6813(3) 0.052(3) Uani 1 1 d . . . . .
H18E H 0.764723 0.631504 0.703530 0.079 Uiso 1 1 calc R U . . .
H18F H 0.799837 0.607659 0.669622 0.079 Uiso 1 1 calc R U . . .
H18G H 0.724677 0.674067 0.671514 0.079 Uiso 1 1 calc R U . . .

loop_
_atom_site_aniso_label
_atom_site_aniso_U_11
_atom_site_aniso_U_22
_atom_site_aniso_U_33
_atom_site_aniso_U_23
_atom_site_aniso_U_13
_atom_site_aniso_U_12
Cu1 0.0454(6) 0.0710(8) 0.0468(6) -0.0147(8) 0.0045(6) -0.0046(6)
O1 0.044(4) 0.105(7) 0.061(5) -0.031(5) 0.016(4) -0.011(4)
C1 0.041(9) 0.20(2) 0.121(19) -0.080(15) 0.014(11) -0.028(10)
F1 0.103(7) 0.185(11) 0.129(9) -0.026(9) -0.051(7) -0.055(8)
F2 0.073(6) 0.168(11) 0.159(11) -0.057(8) 0.061(6) -0.054(6)
F3 0.084(6) 0.111(7) 0.148(8) -0.029(7) 0.006(6) -0.038(5)
C2 0.053(7) 0.087(9) 0.055(7) -0.015(6) -0.008(6) -0.004(6)
C3 0.045(6) 0.111(11) 0.050(7) -0.022(7) 0.006(5) 0.006(7)
C4 0.052(7) 0.085(10) 0.056(7) -0.023(7) -0.010(6) 0.001(7)
C5 0.050(9) 0.090(13) 0.24(3) -0.096(15) -0.013(13) 0.013(8)
F4 0.116(10) 0.30(2) 0.279(19) -0.235(17) 0.061(11) -0.025(10)
F5 0.123(10) 0.203(14) 0.081(8) -0.067(7) -0.021(7) 0.004(7)
F6 0.31(2) 0.108(9) 0.122(10) -0.056(8) 0.009(11) 0.055(11)
O2 0.056(5) 0.083(6) 0.073(6) -0.033(5) 0.002(4) -0.014(4)
O3 0.091(7) 0.085(6) 0.050(6) 0.008(5) -0.002(5) -0.022(6)
F7 0.14(2) 0.122(19) 0.17(3) 0.065(18) 0.002(18) 0.051(18)
F8 0.30(4) 0.099(11) 0.078(11) 0.002(9) 0.041(17) 0.002(19)
F9 0.20(3) 0.112(18) 0.084(17) 0.053(12) -0.047(15) -0.107(19)
F7X 0.21(3) 0.18(3) 0.042(9) -0.003(12) -0.049(14) 0.04(2)
F8X 0.30(4) 0.099(11) 0.078(11) 0.002(9) 0.041(17) 0.002(19)
F9X 0.13(2) 0.41(8) 0.09(2) 0.05(3) 0.048(17) -0.05(3)
C7 0.054(7) 0.074(9) 0.056(7) 0.002(6) -0.004(6) -0.005(6)
C8 0.066(8) 0.086(9) 0.046(6) -0.012(6) 0.001(6) -0.004(7)
C9 0.040(6) 0.055(7) 0.054(7) -0.003(5) -0.003(5) 0.004(5)
C10 0.047(8) 0.104(14) 0.080(12) 0.005(8) -0.014(9) -0.002(7)
F10 0.136(9) 0.174(9) 0.086(6) -0.025(7) -0.020(6) -0.090(8)
F11 0.160(11) 0.077(7) 0.32(2) 0.051(9) -0.121(13) -0.027(7)
F12 0.172(12) 0.224(16) 0.170(13) -0.071(11) 0.090(11) -0.135(11)
O4 0.060(4) 0.074(5) 0.047(4) -0.002(4) 0.000(4) -0.014(3)
O1R 0.037(5) 0.066(6) 0.071(6) 0.005(4) 0.019(4) 0.027(3)
N2R 0.045(5) 0.024(4) 0.052(5) -0.007(3) 0.009(4) 0.009(3)
C3R 0.043(5) 0.031(5) 0.047(6) -0.014(4) -0.003(4) -0.005(4)
C4R 0.035(5) 0.064(7) 0.063(7) 0.003(6) 0.018(5) -0.001(5)
C5R 0.051(7) 0.051(6) 0.064(8) 0.020(6) -0.010(6) 0.002(6)
C6R 0.034(5) 0.033(5) 0.052(6) 0.003(4) 0.005(4) 0.002(4)
C7R 0.042(6) 0.086(9) 0.050(6) -0.004(6) -0.007(5) -0.001(6)
C8R 0.043(6) 0.033(5) 0.082(9) 0.010(6) 0.011(6) -0.005(5)
N9R 0.030(4) 0.036(4) 0.045(4) -0.006(3) 0.015(3) 0.003(3)
O10R 0.031(3) 0.055(4) 0.061(4) -0.002(3) 0.015(3) 0.005(3)
C11R 0.036(5) 0.023(5) 0.044(5) -0.006(4) 0.003(4) 0.003(4)
C12R 0.030(5) 0.038(5) 0.051(7) 0.000(6) 0.009(5) 0.007(5)
C13R 0.041(6) 0.040(6) 0.053(7) -0.008(5) 0.008(5) 0.001(5)
C14R 0.072(8) 0.031(6) 0.073(8) 0.011(6) 0.007(6) 0.005(5)
C15R 0.067(8) 0.053(8) 0.057(8) 0.013(6) -0.001(6) 0.022(6)
N16R 0.045(5) 0.053(7) 0.053(6) 0.001(5) 0.005(4) 0.016(5)
C17R 0.039(5) 0.034(5) 0.043(6) -0.005(4) 0.013(4) 0.009(4)
C18R 0.060(7) 0.044(6) 0.068(7) -0.010(6) 0.009(6) 0.009(5)
Cu2 0.0475(6) 0.0660(7) 0.0452(6) 0.0080(8) 0.0046(5) 0.0022(6)
O5 0.055(4) 0.082(5) 0.047(4) -0.001(4) 0.001(4) 0.008(4)
C11 0.054(8) 0.065(9) 0.032(7) 0.005(5) -0.001(6) 0.008(5)
F13 0.130(9) 0.099(8) 0.33(2) -0.069(10) -0.118(11) 0.040(7)
F14 0.125(9) 0.164(9) 0.108(8) -0.030(8) -0.033(6) 0.074(8)
F15 0.100(6) 0.145(9) 0.118(9) 0.046(6) 0.068(7) 0.058(6)
C12 0.045(6) 0.073(8) 0.038(6) 0.003(5) 0.005(5) 0.003(6)
C13 0.061(7) 0.087(9) 0.060(8) 0.000(7) -0.016(6) -0.004(7)
C14 0.080(9) 0.084(10) 0.044(7) -0.018(7) 0.015(7) -0.010(8)
C15 0.134(15) 0.059(8) 0.038(7) -0.014(5) -0.012(8) 0.013(8)
F16 0.26(2) 0.26(2) 0.096(11) -0.074(11) 0.053(12) -0.061(15)
F17 0.37(3) 0.160(12) 0.123(11) -0.068(9) -0.063(13) 0.018(15)
F18 0.155(12) 0.31(2) 0.218(16) -0.205(15) -0.131(12) 0.103(12)
O6 0.070(7) 0.086(6) 0.063(6) -0.005(5) -0.007(5) 0.018(5)
O7 0.064(5) 0.081(6) 0.064(5) 0.029(4) 0.009(4) 0.000(4)
C16 0.110(13) 0.137(17) 0.024(6) 0.009(7) 0.017(7) 0.021(10)
F19 0.277(19) 0.110(9) 0.172(13) 0.054(9) 0.069(13) 0.004(11)
F20 0.106(8) 0.198(12) 0.154(10) 0.106(9) 0.071(8) 0.027(7)
F21 0.178(13) 0.235(17) 0.122(11) 0.110(11) -0.046(10) -0.023(10)
C17 0.053(7) 0.069(8) 0.051(7) 0.018(6) 0.004(6) -0.006(6)
C18 0.059(7) 0.101(10) 0.044(6) 0.023(6) 0.017(5) 0.006(7)
C19 0.045(6) 0.067(7) 0.053(6) 0.008(6) 0.012(5) 0.009(5)
C20 0.080(11) 0.068(9) 0.053(9) 0.021(5) 0.007(9) 0.010(6)
F22 0.124(8) 0.098(7) 0.176(10) 0.037(8) 0.040(8) 0.043(6)
F23 0.088(7) 0.183(10) 0.153(11) 0.036(10) -0.053(7) -0.002(8)
F24 0.118(8) 0.30(2) 0.119(10) 0.081(10) 0.065(7) 0.118(10)
O8 0.066(5) 0.090(6) 0.056(5) 0.029(5) 0.002(4) 0.014(4)
O1S 0.029(3) 0.065(5) 0.064(5) 0.000(4) 0.019(3) -0.004(3)
N2S 0.029(4) 0.031(4) 0.051(5) -0.005(3) 0.010(3) 0.004(3)
C3S 0.028(4) 0.032(5) 0.052(6) 0.001(4) 0.007(4) 0.000(4)
C4S 0.034(5) 0.078(9) 0.075(8) -0.003(6) 0.001(5) -0.007(5)
C5S 0.050(7) 0.038(6) 0.065(8) -0.005(6) 0.013(6) -0.013(5)
C6S 0.031(4) 0.038(5) 0.043(5) -0.015(4) 0.019(4) -0.009(4)
C7S 0.075(9) 0.064(8) 0.067(9) 0.050(8) 0.028(7) 0.030(7)
C8S 0.042(5) 0.045(6) 0.055(6) -0.008(5) 0.010(5) -0.008(5)
N9S 0.023(4) 0.045(5) 0.043(4) 0.001(4) 0.012(3) -0.006(3)
O10S 0.028(4) 0.065(5) 0.051(5) 0.002(3) 0.005(4) -0.015(3)
C11S 0.027(4) 0.035(5) 0.049(5) -0.001(4) 0.009(4) -0.006(4)
C12S 0.022(5) 0.040(5) 0.040(6) -0.003(5) 0.007(4) 0.005(5)
C13S 0.049(6) 0.032(5) 0.060(7) 0.005(5) 0.011(5) -0.001(5)
C14S 0.056(6) 0.037(6) 0.063(7) -0.009(5) -0.001(5) -0.010(5)
C15S 0.081(9) 0.039(7) 0.040(6) -0.002(5) 0.006(6) 0.012(6)
N16S 0.048(5) 0.027(5) 0.042(5) -0.003(4) 0.005(4) 0.006(4)
C17S 0.031(5) 0.030(5) 0.056(6) 0.000(5) 0.000(5) 0.008(4)
C18S 0.075(8) 0.033(5) 0.050(6) 0.007(5) -0.007(5) -0.009(5)

loop_
_atom_type_symbol
_atom_type_description
_atom_type_scat_dispersion_real
_atom_type_scat_dispersion_imag
_atom_type_scat_source
C C 0.0033 0.0016 'International Tables Vol C Tables 4.2.6.8 and 6.1.1.4'
H H 0.0000 0.0000 'International Tables Vol C Tables 4.2.6.8 and 6.1.1.4'
N N 0.0061 0.0033 'International Tables Vol C Tables 4.2.6.8 and 6.1.1.4'
O O 0.0106 0.0060 'International Tables Vol C Tables 4.2.6.8 and 6.1.1.4'
F F 0.0171 0.0103 'International Tables Vol C Tables 4.2.6.8 and 6.1.1.4'
Cu Cu 0.3201 1.2651 'International Tables Vol C Tables 4.2.6.8 and 6.1.1.4'

loop_
_geom_angle_atom_site_label_1
_geom_angle_atom_site_label_2
_geom_angle_atom_site_label_3
_geom_angle
O1 Cu1 O4 172.5(4)
O1 Cu1 O2 90.9(3)
O4 Cu1 O2 87.5(3)
O1 Cu1 N16R 88.1(4)
O4 Cu1 N16R 91.5(4)
O2 Cu1 N16R 164.3(4)
O1 Cu1 O3 97.8(4)
O4 Cu1 O3 89.6(4)
O2 Cu1 O3 93.5(4)
N16R Cu1 O3 102.2(4)
C2 O1 Cu1 122.6(7)
F3 C1 F2 107.6(15)
F3 C1 F1 100.2(15)
F2 C1 F1 102.0(14)
F3 C1 C2 115.5(13)
F2 C1 C2 118.2(14)
F1 C1 C2 111.0(16)
O1 C2 C3 129.5(12)
O1 C2 C1 112.4(11)
C3 C2 C1 117.9(12)
C2 C3 C4 121.6(11)
O2 C4 C3 125.2(11)
O2 C4 C5 116.1(12)
C3 C4 C5 118.4(13)
F5 C5 F4 116(3)
F5 C5 F6 102.3(16)
F4 C5 F6 104.6(17)
F5 C5 C4 115.0(13)
F4 C5 C4 113.7(14)
F6 C5 C4 103(2)
C4 O2 Cu1 126.2(8)
C7 O3 Cu1 119.1(9)
F9 C6 F8 99(3)
F8X C6 F9X 112(3)
F8X C6 F7X 120(3)
F9X C6 F7X 93(3)
F9 C6 F7 110(3)
F8 C6 F7 109(3)
F9 C6 C7 118(2)
F8X C6 C7 109(2)
F8 C6 C7 107(2)
F9X C6 C7 104(2)
F7X C6 C7 115.4(19)
F7 C6 C7 112.0(19)
O3 C7 C8 127.5(12)
O3 C7 C6 114.8(14)
C8 C7 C6 117.6(13)
C7 C8 C9 123.2(11)
O4 C9 C8 130.2(11)
O4 C9 C10 113.1(11)
C8 C9 C10 116.7(11)
F11 C10 F12 104.5(18)
F11 C10 F10 109.4(16)
F12 C10 F10 104.1(14)
F11 C10 C9 112.3(12)
F12 C10 C9 109.2(13)
F10 C10 C9 116.3(13)
C9 O4 Cu1 122.7(7)
O1R N2R C11R 127.8(9)
O1R N2R C3R 121.5(8)
C11R N2R C3R 110.2(7)
C4R C3R N2R 110.5(8)
C4R C3R C6R 116.8(8)
N2R C3R C6R 100.2(7)
C4R C3R C5R 112.7(9)
N2R C3R C5R 105.0(8)
C6R C3R C5R 110.4(8)
N9R C6R C7R 108.9(8)
N9R C6R C3R 100.9(7)
C7R C6R C3R 117.9(9)
N9R C6R C8R 104.9(9)
C7R C6R C8R 110.1(9)
C3R C6R C8R 112.9(8)
O10R N9R C11R 126.5(8)
O10R N9R C6R 122.5(7)
C11R N9R C6R 110.8(7)
N9R C11R N2R 110.1(8)
N9R C11R C12R 125.6(8)
N2R C11R C12R 124.2(8)
C13R C12R C17R 119.0(10)
C13R C12R C11R 120.1(10)
C17R C12R C11R 120.9(9)
C14R C13R C12R 120.4(10)
C15R C14R C13R 120.1(10)
C14R C15R N16R 120.3(10)
C17R N16R C15R 119.8(9)
C17R N16R Cu1 122.2(7)
C15R N16R Cu1 117.7(7)
N16R C17R C12R 120.1(9)
N16R C17R C18R 115.5(9)
C12R C17R C18R 124.5(10)
O5 Cu2 O7 87.3(3)
O5 Cu2 O8 173.6(4)
O7 Cu2 O8 91.0(3)
O5 Cu2 N16S 92.0(3)
O7 Cu2 N16S 166.8(4)
O8 Cu2 N16S 88.3(3)
O5 Cu2 O6 90.1(4)
O7 Cu2 O6 92.8(4)
O8 Cu2 O6 96.2(4)
N16S Cu2 O6 100.4(4)
C12 O5 Cu2 123.0(7)
F14 C11 F15 105.2(13)
F14 C11 F13 103.0(13)
F15 C11 F13 105.4(13)
F14 C11 C12 114.7(11)
F15 C11 C12 115.9(10)
F13 C11 C12 111.6(12)
O5 C12 C13 128.5(11)
O5 C12 C11 112.2(10)
C13 C12 C11 119.3(11)
C12 C13 C14 123.9(11)
O6 C14 C13 129.5(12)
O6 C14 C15 116.8(13)
C13 C14 C15 113.6(13)
F18 C15 F16 113.3(17)
F18 C15 F17 105.8(17)
F16 C15 F17 94.4(17)
F18 C15 C14 116.0(16)
F16 C15 C14 114.6(16)
F17 C15 C14 110.0(12)
C14 O6 Cu2 118.2(9)
C17 O7 Cu2 123.9(8)
F20 C16 F19 108.7(17)
F20 C16 F21 103.9(12)
F19 C16 F21 101.4(16)
F20 C16 C17 116.1(14)
F19 C16 C17 113.0(11)
F21 C16 C17 112.3(14)
O7 C17 C18 128.4(10)
O7 C17 C16 113.0(11)
C18 C17 C16 118.5(11)
C19 C18 C17 120.7(11)
O8 C19 C18 128.5(10)
O8 C19 C20 112.8(10)
C18 C19 C20 118.7(10)
F24 C20 F22 108.2(14)
F24 C20 F23 114.1(16)
F22 C20 F23 108.9(13)
F24 C20 C19 109.6(11)
F22 C20 C19 107.6(12)
F23 C20 C19 108.3(12)
C19 O8 Cu2 124.0(7)
O1S N2S C11S 126.1(8)
O1S N2S C3S 121.4(7)
C11S N2S C3S 112.2(7)
C4S C3S N2S 110.4(8)
C4S C3S C5S 112.8(9)
N2S C3S C5S 106.0(8)
C4S C3S C6S 114.1(8)
N2S C3S C6S 99.2(7)
C5S C3S C6S 113.1(8)
C7S C6S N9S 106.4(9)
C7S C6S C8S 111.5(9)
N9S C6S C8S 108.7(7)
C7S C6S C3S 116.0(8)
N9S C6S C3S 99.4(7)
C8S C6S C3S 113.7(8)
O10S N9S C11S 124.6(8)
O10S N9S C6S 123.1(7)
C11S N9S C6S 111.9(6)
N2S C11S N9S 107.5(8)
N2S C11S C12S 127.3(8)
N9S C11S C12S 125.0(8)
C13S C12S C17S 118.3(10)
C13S C12S C11S 120.2(10)
C17S C12S C11S 121.4(10)
C12S C13S C14S 120.1(10)
C13S C14S C15S 116.2(10)
N16S C15S C14S 124.4(10)
C15S N16S C17S 120.6(9)
C15S N16S Cu2 120.4(7)
C17S N16S Cu2 118.7(7)
N16S C17S C12S 119.9(9)
N16S C17S C18S 117.0(9)
C12S C17S C18S 123.0(9)

loop_
_geom_bond_atom_site_label_1
_geom_bond_atom_site_label_2
_geom_bond_distance
Cu1 O1 1.932(7)
Cu1 O4 1.943(7)
Cu1 O2 1.946(8)
Cu1 N16R 2.003(10)
Cu1 O3 2.162(11)
O1 C2 1.255(14)
C1 F3 1.301(17)
C1 F2 1.351(17)
C1 F1 1.340(19)
C1 C2 1.47(2)
C2 C3 1.369(16)
C3 C4 1.387(18)
C4 O2 1.249(14)
C4 C5 1.54(2)
C5 F5 1.17(2)
C5 F4 1.23(2)
C5 F6 1.36(3)
O3 C7 1.240(15)
C6 F9 1.25(3)
C6 F8X 1.28(3)
C6 F8 1.28(3)
C6 F9X 1.36(3)
C6 F7X 1.37(3)
C6 F7 1.36(3)
C6 C7 1.52(2)
C7 C8 1.390(17)
C8 C9 1.393(17)
C9 O4 1.244(13)
C9 C10 1.50(2)
C10 F11 1.285(15)
C10 F12 1.291(17)
C10 F10 1.328(16)
O1R N2R 1.274(11)
N2R C11R 1.345(12)
N2R C3R 1.527(12)
C3R C4R 1.483(14)
C3R C6R 1.537(13)
C3R C5R 1.532(16)
C6R N9R 1.508(12)
C6R C7R 1.522(13)
C6R C8R 1.548(15)
N9R O10R 1.275(9)
N9R C11R 1.336(11)
C11R C12R 1.482(15)
C12R C13R 1.388(14)
C12R C17R 1.418(15)
C13R C14R 1.353(16)
C14R C15R 1.341(16)
C15R N16R 1.440(16)
N16R C17R 1.302(13)
C17R C18R 1.460(14)
Cu2 O5 1.934(7)
Cu2 O7 1.933(8)
Cu2 O8 1.951(8)
Cu2 N16S 2.019(9)
Cu2 O6 2.168(11)
O5 C12 1.301(13)
C11 F14 1.249(14)
C11 F15 1.263(15)
C11 F13 1.299(16)
C11 C12 1.512(17)
C12 C13 1.342(18)
C13 C14 1.410(19)
C14 O6 1.220(17)
C14 C15 1.537(17)
C15 F18 1.16(2)
C15 F16 1.26(2)
C15 F17 1.339(19)
O7 C17 1.256(13)
C16 F20 1.318(15)
C16 F19 1.296(16)
C16 F21 1.330(17)
C16 C17 1.499(19)
C17 C18 1.372(17)
C18 C19 1.365(16)
C19 O8 1.246(12)
C19 C20 1.570(18)
C20 F24 1.247(17)
C20 F22 1.304(15)
C20 F23 1.310(17)
O1S N2S 1.285(9)
N2S C11S 1.351(11)
N2S C3S 1.511(12)
C3S C4S 1.510(14)
C3S C5S 1.528(15)
C3S C6S 1.570(12)
C6S C7S 1.496(15)
C6S N9S 1.517(12)
C6S C8S 1.552(13)
N9S O10S 1.290(10)
N9S C11S 1.362(11)
C11S C12S 1.437(14)
C12S C13S 1.376(15)
C12S C17S 1.394(15)
C13S C14S 1.375(15)
C14S C15S 1.423(16)
C15S N16S 1.218(16)
N16S C17S 1.377(13)
C17S C18S 1.525(14)
